data_7159299
loop_
_publ_author_name
'Saney, Liban'
'Christensen, Kirsten E.'
'Genov, Miroslav'
'Pretsch, Alexander'
'Pretsch, Dagmar'
'Moloney, Mark G.'

_publ_section_title
;
 Tetramate derivatives by chemoselective Dieckmann ring closure of
 <i>allo</i>-phenylserines, and their antibacterial activity.
;
_journal_issue 19
_journal_name_full 'Organic &amp; biomolecular chemistry'
_journal_page_first 4061
_journal_page_last 4071
_journal_paper_doi 10.1039/d3ob00376k
_journal_volume 21
_journal_year 2023
_chemical_absolute_configuration ad
_chemical_formula_moiety 'C27 H33 N O6 Si'
_chemical_formula_sum 'C27 H33 N O6 Si'
_chemical_formula_weight 495.65
_chemical_melting_point ?
_space_group_IT_number 4
_space_group_name_Hall 'P 2yb'
_space_group_name_H-M_alt 'P 1 21 1'
_symmetry_cell_setting monoclinic
_symmetry_space_group_name_Hall 'P 2yb'
_symmetry_space_group_name_H-M 'P 1 21 1'
_atom_sites_solution_hydrogens difmap
_atom_sites_solution_primary other
_audit_block_doi 10.5517/ccdc.csd.cc2bhq5r
_audit_creation_date 2020-02-18
_audit_creation_method 'CRYSTALS_ver_14.61_build_7453 '
_audit_update_record
;
2022-03-18 deposited with the CCDC.	2023-04-12 downloaded from the CCDC.
;
_cell_angle_alpha 90
_cell_angle_beta 94.2357(9)
_cell_angle_gamma 90
_cell_formula_units_Z 4
_cell_length_a 10.47270(10)
_cell_length_b 8.76000(10)
_cell_length_c 28.8275(3)
_cell_measurement_reflns_used 16952
_cell_measurement_temperature 150
_cell_measurement_theta_max 77.02
_cell_measurement_theta_min 3.07
_cell_volume 2637.44(5)
_computing_cell_refinement
; 
 CrysAlisPro (Rigaku Oxford Diffraction, 2017) 
;
_computing_data_collection 'SuperNova, (Oxford Diffraction, 2010)'
_computing_data_reduction
; 
 CrysAlisPro (Rigaku Oxford Diffraction, 2017) 
;
_computing_molecular_graphics 'CAMERON (Watkin et al., 1996)'
_computing_publication_material 'CRYSTALS (Betteridge et al., 2003)'
_computing_structure_refinement 'CRYSTALS (Betteridge et al., 2003)'
_computing_structure_solution 'Superflip (Palatinus & Chapuis, 2007)'
_diffrn_ambient_temperature 150
_diffrn_measured_fraction_theta_full 0.996
_diffrn_measured_fraction_theta_max 0.992
_diffrn_measurement_device Area
_diffrn_measurement_device_type 'Oxford Diffraction SuperNova'
_diffrn_measurement_method \w
_diffrn_radiation_monochromator 'focussing mirrors'
_diffrn_radiation_type 'Cu K\a'
_diffrn_radiation_wavelength 1.54184
_diffrn_reflns_av_R_equivalents 0.030
_diffrn_reflns_av_sigmaI/netI 0.0429
_diffrn_reflns_av_unetI/netI 0.043
_diffrn_reflns_limit_h_max 13
_diffrn_reflns_limit_h_min -13
_diffrn_reflns_limit_k_max 10
_diffrn_reflns_limit_k_min -11
_diffrn_reflns_limit_l_max 36
_diffrn_reflns_limit_l_min -36
_diffrn_reflns_number 26682
_diffrn_reflns_theta_full 75.641
_diffrn_reflns_theta_max 77.185
_diffrn_reflns_theta_min 1.537
_diffrn_standards_number 0
_exptl_absorpt_coefficient_mu 1.125
_exptl_absorpt_correction_T_max 0.82
_exptl_absorpt_correction_T_min 0.71
_exptl_absorpt_correction_type multi-scan
_exptl_absorpt_process_details
; 
 CrysAlisPro (Rigaku Oxford Diffraction, 2017) 
;
_exptl_crystal_colour clear_pale_colourless
_exptl_crystal_density_diffrn 1.248
_exptl_crystal_density_meas ?
_exptl_crystal_density_method 'not measured'
_exptl_crystal_description block
_exptl_crystal_F_000 1056
_exptl_crystal_size_max 0.20
_exptl_crystal_size_mid 0.19
_exptl_crystal_size_min 0.18
_refine_diff_density_max 0.21
_refine_diff_density_min -0.21
_refine_ls_abs_structure_details
; 
 Parsons, Flack & Wagner (2013), 
 4119 Friedel Pairs 
;
_refine_ls_abs_structure_Flack 0.003(7)
_refine_ls_extinction_method None
_refine_ls_goodness_of_fit_ref 1.0042
_refine_ls_hydrogen_treatment constr
_refine_ls_matrix_type full
_refine_ls_number_parameters 632
_refine_ls_number_reflns 10665
_refine_ls_number_restraints 1
_refine_ls_R_factor_all 0.0320
_refine_ls_R_factor_gt 0.0308
_refine_ls_shift/su_max 0.0019599
_refine_ls_shift/su_mean 0.0001134
_refine_ls_structure_factor_coef Fsqd
_refine_ls_weighting_details
;
 Method= Modified Sheldrick 
 w=1/[\s^2^(F^2^) + ( 0.06P)^2^ + 0.10P] 
 ,where P=(max(Fo^2^,0) + 2Fc^2^)/3 
;
_refine_ls_weighting_scheme calc
_refine_ls_wR_factor_all 0.0832
_refine_ls_wR_factor_gt 0.0816
_refine_ls_wR_factor_ref 0.0832
_reflns_limit_h_max 13
_reflns_limit_h_min -13
_reflns_limit_k_max 10
_reflns_limit_k_min -11
_reflns_limit_l_max 36
_reflns_limit_l_min 0
_reflns_number_gt 10308
_reflns_number_total 10665
_reflns_threshold_expression I>2.0\s(I)
_oxford_diffrn_Wilson_B_factor 2.23
_oxford_diffrn_Wilson_scale 0.05
_oxford_refine_ls_r_factor_ref 0.0320
_oxford_refine_ls_scale 4.39(4)
_oxford_reflns_number_all 10665
_oxford_structure_analysis_title 7272
_cod_data_source_file d3ob00376k2.cif
_cod_data_source_block 10-177
_cod_depositor_comments
;
The following automatic conversions were performed:

data item '_chemical_melting_point' value 'not measured' was changed
to '?' -- the value is undefined or not given.

data item '_exptl_crystal_density_meas' value 'not measured' was
changed to '?' -- the value is perceived as not measured.

Automatic conversion script
Id: cif_fix_values 8170 2020-07-09 18:12:32Z antanas 

 Adding full bibliography for 7159291--7159301.cif.
;
_cod_original_sg_symbol_H-M 'P 21 '
_cod_database_code 7159299
_oxford_refine_reflns_threshold_expression_ref I>-3.0\s(I)
_oxford_refine_ls_r_factor_all 0.0320
_oxford_refine_ls_wr_factor_all 0.0832
_oxford_hooft_y -0.005(8)
_oxford_bijvoet_difference 0.003(7)
_oxford_refined_flack_x -0.001(12)

loop_
_symmetry_equiv_pos_as_xyz
x,y,z
-x,y+1/2,-z

loop_
_atom_site_label
_atom_site_type_symbol
_atom_site_fract_x
_atom_site_fract_y
_atom_site_fract_z
_atom_site_U_iso_or_equiv
_atom_site_occupancy
_atom_site_adp_type
_atom_site_refinement_flags_posn
_atom_site_refinement_flags_adp
_atom_site_refinement_flags_occupancy
_atom_site_disorder_assembly
_atom_site_disorder_group
_atom_site_attached_hydrogens
O1 O 0.82516(10) 0.80454(14) 0.88807(4) 0.0350 1.0000 Uani . . . . . .
C2 C 0.88886(12) 0.69147(17) 0.88099(4) 0.0261 1.0000 Uani . . . . . .
C3 C 0.85083(12) 0.52870(17) 0.88108(4) 0.0256 1.0000 Uani . . . . . .
C4 C 0.73478(13) 0.46339(19) 0.89080(5) 0.0323 1.0000 Uani . . . . . .
C5 C 0.72510(15) 0.3051(2) 0.88878(6) 0.0375 1.0000 Uani . . . . . .
C6 C 0.82939(15) 0.21455(19) 0.87897(5) 0.0348 1.0000 Uani . . . . . .
C7 C 0.94591(13) 0.28155(17) 0.87005(4) 0.0274 1.0000 Uani . . . . . .
C8 C 0.95334(11) 0.43892(16) 0.86990(4) 0.0227 1.0000 Uani . . . . . .
C9 C 1.06767(11) 0.54004(15) 0.86339(4) 0.0215 1.0000 Uani . . . . . .
C10 C 1.13065(11) 0.55942(16) 0.81706(4) 0.0234 1.0000 Uani . . . . . .
C11 C 1.18534(12) 0.72292(16) 0.82320(5) 0.0270 1.0000 Uani . . . . . .
C12 C 1.07956(12) 0.81165(16) 0.84657(4) 0.0250 1.0000 Uani . . . . . .
N13 N 1.01670(10) 0.69247(13) 0.87166(4) 0.0239 1.0000 Uani . . . . . .
O21 O 1.16978(8) 0.50021(12) 0.89620(3) 0.0251 1.0000 Uani . . . . . .
Si22 Si 1.18952(3) 0.53897(5) 0.952976(12) 0.0261 1.0000 Uani . . . . . .
C23 C 1.04339(14) 0.5013(3) 0.98415(5) 0.0447 1.0000 Uani . . . . . .
C24 C 1.2403(2) 0.7414(2) 0.96195(6) 0.0488 1.0000 Uani . . . . . .
C25 C 1.32161(13) 0.4029(2) 0.97264(5) 0.0342 1.0000 Uani . . . . . .
C26 C 1.2741(2) 0.2388(3) 0.96838(8) 0.0566 1.0000 Uani . . . . . .
C27 C 1.36762(17) 0.4353(3) 1.02347(5) 0.0533 1.0000 Uani . . . . . .
C28 C 1.43513(15) 0.4246(3) 0.94274(6) 0.0528 1.0000 Uani . . . . . .
C31 C 1.04894(12) 0.54821(17) 0.77109(4) 0.0272 1.0000 Uani . . . . . .
O32 O 1.08831(12) 0.5883(2) 0.73509(4) 0.0580 1.0000 Uani . . . . . .
O33 O 0.93442(9) 0.48844(12) 0.77466(3) 0.0283 1.0000 Uani . . . . . .
C34 C 0.85118(14) 0.4856(2) 0.73186(5) 0.0380 1.0000 Uani . . . . . .
C41 C 0.98809(12) 0.88503(16) 0.80919(4) 0.0254 1.0000 Uani . . . . . .
O42 O 0.89499(9) 0.82473(13) 0.79045(3) 0.0318 1.0000 Uani . . . . . .
O43 O 1.03111(10) 1.02380(12) 0.79911(3) 0.0296 1.0000 Uani . . . . . .
C44 C 0.95804(15) 1.10523(17) 0.76145(5) 0.0331 1.0000 Uani . . . . . .
C45 C 1.00548(14) 1.06461(17) 0.71511(5) 0.0296 1.0000 Uani . . . . . .
C46 C 0.95041(15) 0.94518(18) 0.68880(5) 0.0339 1.0000 Uani . . . . . .
C47 C 0.99656(17) 0.90843(19) 0.64628(5) 0.0382 1.0000 Uani . . . . . .
C48 C 1.09728(16) 0.9901(2) 0.62983(5) 0.0397 1.0000 Uani . . . . . .
C49 C 1.15149(16) 1.1103(2) 0.65550(6) 0.0433 1.0000 Uani . . . . . .
C50 C 1.10537(16) 1.1478(2) 0.69817(6) 0.0385 1.0000 Uani . . . . . .
O51 O 0.68088(10) 0.75409(13) 0.61452(4) 0.0385 1.0000 Uani . . . . . .
C52 C 0.61384(12) 0.64130(16) 0.61780(5) 0.0258 1.0000 Uani . . . . . .
C53 C 0.64965(12) 0.47794(16) 0.61653(4) 0.0240 1.0000 Uani . . . . . .
C54 C 0.76708(13) 0.41221(18) 0.60888(5) 0.0305 1.0000 Uani . . . . . .
C55 C 0.77526(14) 0.25433(19) 0.61005(5) 0.0326 1.0000 Uani . . . . . .
C56 C 0.66812(14) 0.16473(18) 0.61747(5) 0.0316 1.0000 Uani . . . . . .
C57 C 0.55041(13) 0.23164(16) 0.62467(4) 0.0265 1.0000 Uani . . . . . .
C58 C 0.54387(11) 0.38952(16) 0.62540(4) 0.0218 1.0000 Uani . . . . . .
C59 C 0.43006(10) 0.49267(15) 0.63133(4) 0.0209 1.0000 Uani . . . . . .
C60 C 0.36645(11) 0.51132(16) 0.67785(4) 0.0238 1.0000 Uani . . . . . .
C61 C 0.31671(12) 0.67662(17) 0.67342(5) 0.0275 1.0000 Uani . . . . . .
C62 C 0.42521(12) 0.76330(16) 0.65114(4) 0.0251 1.0000 Uani . . . . . .
N63 N 0.48392(10) 0.64464(13) 0.62417(4) 0.0232 1.0000 Uani . . . . . .
O71 O 0.32834(8) 0.45574(12) 0.59803(3) 0.0243 1.0000 Uani . . . . . .
Si72 Si 0.30879(3) 0.50029(5) 0.541706(11) 0.0236 1.0000 Uani . . . . . .
C73 C 0.26166(17) 0.7044(2) 0.53457(6) 0.0401 1.0000 Uani . . . . . .
C74 C 0.45493(13) 0.4619(2) 0.51069(5) 0.0384 1.0000 Uani . . . . . .
C75 C 0.17391(12) 0.36947(18) 0.52084(4) 0.0272 1.0000 Uani . . . . . .
C76 C 0.21881(16) 0.2038(2) 0.52341(6) 0.0403 1.0000 Uani . . . . . .
C77 C 0.12773(15) 0.4081(2) 0.47037(5) 0.0403 1.0000 Uani . . . . . .
C78 C 0.06083(13) 0.3907(2) 0.55132(5) 0.0370 1.0000 Uani . . . . . .
C81 C 0.45491(12) 0.47976(16) 0.72109(4) 0.0244 1.0000 Uani . . . . . .
O82 O 0.54603(10) 0.39642(12) 0.72271(3) 0.0308 1.0000 Uani . . . . . .
O83 O 0.41448(10) 0.54968(15) 0.75863(3) 0.0376 1.0000 Uani . . . . . .
C84 C 0.49775(15) 0.5292(2) 0.80054(5) 0.0407 1.0000 Uani . . . . . .
C91 C 0.52025(12) 0.82251(16) 0.68947(4) 0.0256 1.0000 Uani . . . . . .
O92 O 0.59791(10) 0.74415(13) 0.71126(4) 0.0365 1.0000 Uani . . . . . .
O93 O 0.50175(10) 0.97021(12) 0.69710(3) 0.0309 1.0000 Uani . . . . . .
C94 C 0.58378(14) 1.03748(17) 0.73476(5) 0.0332 1.0000 Uani . . . . . .
C95 C 0.52302(13) 1.02631(16) 0.78014(5) 0.0291 1.0000 Uani . . . . . .
C96 C 0.40948(15) 1.1034(2) 0.78694(6) 0.0389 1.0000 Uani . . . . . .
C97 C 0.35669(16) 1.0957(2) 0.82991(7) 0.0458 1.0000 Uani . . . . . .
C98 C 0.41629(17) 1.0113(2) 0.86581(5) 0.0444 1.0000 Uani . . . . . .
C99 C 0.52742(17) 0.9323(2) 0.85881(5) 0.0432 1.0000 Uani . . . . . .
C100 C 0.58113(15) 0.9405(2) 0.81618(5) 0.0367 1.0000 Uani . . . . . .
H41 H 0.6675 0.5248 0.8990 0.0383 1.0000 Uiso R . . . . .
H51 H 0.6466 0.2592 0.8943 0.0456 1.0000 Uiso R . . . . .
H61 H 0.8223 0.1096 0.8795 0.0419 1.0000 Uiso R . . . . .
H71 H 1.0168 0.2200 0.8643 0.0334 1.0000 Uiso R . . . . .
H101 H 1.1983 0.4853 0.8153 0.0269 1.0000 Uiso R . . . . .
H111 H 1.2626 0.7233 0.8451 0.0321 1.0000 Uiso R . . . . .
H112 H 1.2030 0.7685 0.7946 0.0329 1.0000 Uiso R . . . . .
H121 H 1.1144 0.8894 0.8679 0.0295 1.0000 Uiso R . . . . .
H231 H 1.0647 0.5018 1.0174 0.0682 1.0000 Uiso R . . . . .
H232 H 1.0074 0.4044 0.9751 0.0658 1.0000 Uiso R . . . . .
H233 H 0.9795 0.5809 0.9774 0.0658 1.0000 Uiso R . . . . .
H241 H 1.2618 0.7609 0.9939 0.0729 1.0000 Uiso R . . . . .
H242 H 1.3114 0.7626 0.9442 0.0728 1.0000 Uiso R . . . . .
H243 H 1.1688 0.8067 0.9512 0.0739 1.0000 Uiso R . . . . .
H261 H 1.3403 0.1673 0.9777 0.0847 1.0000 Uiso R . . . . .
H262 H 1.2044 0.2246 0.9874 0.0845 1.0000 Uiso R . . . . .
H263 H 1.2445 0.2152 0.9362 0.0850 1.0000 Uiso R . . . . .
H273 H 1.4368 0.3623 1.0325 0.0788 1.0000 Uiso R . . . . .
H272 H 1.4033 0.5384 1.0265 0.0803 1.0000 Uiso R . . . . .
H271 H 1.2992 0.4241 1.0439 0.0788 1.0000 Uiso R . . . . .
H281 H 1.5044 0.3553 0.9540 0.0782 1.0000 Uiso R . . . . .
H282 H 1.4644 0.5282 0.9466 0.0784 1.0000 Uiso R . . . . .
H283 H 1.4111 0.4055 0.9100 0.0777 1.0000 Uiso R . . . . .
H341 H 0.7734 0.4318 0.7388 0.0574 1.0000 Uiso R . . . . .
H342 H 0.8321 0.5889 0.7224 0.0569 1.0000 Uiso R . . . . .
H343 H 0.8920 0.4306 0.7075 0.0573 1.0000 Uiso R . . . . .
H441 H 0.9734 1.2137 0.7674 0.0392 1.0000 Uiso R . . . . .
H442 H 0.8661 1.0799 0.7633 0.0391 1.0000 Uiso R . . . . .
H461 H 0.8818 0.8892 0.6997 0.0398 1.0000 Uiso R . . . . .
H471 H 0.9568 0.8263 0.6293 0.0462 1.0000 Uiso R . . . . .
H481 H 1.1270 0.9648 0.6006 0.0477 1.0000 Uiso R . . . . .
H491 H 1.2197 1.1678 0.6447 0.0521 1.0000 Uiso R . . . . .
H501 H 1.1398 1.2298 0.7154 0.0450 1.0000 Uiso R . . . . .
H541 H 0.8360 0.4753 0.6026 0.0370 1.0000 Uiso R . . . . .
H551 H 0.8546 0.2065 0.6054 0.0395 1.0000 Uiso R . . . . .
H561 H 0.6743 0.0598 0.6164 0.0382 1.0000 Uiso R . . . . .
H571 H 0.4793 0.1741 0.6298 0.0321 1.0000 Uiso R . . . . .
H601 H 0.2988 0.4414 0.6780 0.0281 1.0000 Uiso R . . . . .
H611 H 0.2975 0.7241 0.7024 0.0337 1.0000 Uiso R . . . . .
H612 H 0.2426 0.6781 0.6517 0.0333 1.0000 Uiso R . . . . .
H621 H 0.3948 0.8481 0.6318 0.0288 1.0000 Uiso R . . . . .
H731 H 0.2370 0.7245 0.5024 0.0601 1.0000 Uiso R . . . . .
H732 H 0.3316 0.7671 0.5457 0.0607 1.0000 Uiso R . . . . .
H733 H 0.1918 0.7229 0.5520 0.0606 1.0000 Uiso R . . . . .
H741 H 0.4359 0.4651 0.4771 0.0591 1.0000 Uiso R . . . . .
H742 H 0.5222 0.5329 0.5196 0.0583 1.0000 Uiso R . . . . .
H743 H 0.4873 0.3612 0.5186 0.0583 1.0000 Uiso R . . . . .
H761 H 0.1483 0.1364 0.5142 0.0583 1.0000 Uiso R . . . . .
H762 H 0.2524 0.1760 0.5545 0.0589 1.0000 Uiso R . . . . .
H763 H 0.2853 0.1883 0.5024 0.0589 1.0000 Uiso R . . . . .
H773 H 0.0579 0.3390 0.4599 0.0592 1.0000 Uiso R . . . . .
H772 H 0.0964 0.5145 0.4671 0.0593 1.0000 Uiso R . . . . .
H771 H 0.1945 0.3924 0.4493 0.0585 1.0000 Uiso R . . . . .
H781 H -0.0104 0.3253 0.5403 0.0547 1.0000 Uiso R . . . . .
H782 H 0.0862 0.3638 0.5835 0.0558 1.0000 Uiso R . . . . .
H783 H 0.0329 0.4949 0.5500 0.0554 1.0000 Uiso R . . . . .
H841 H 0.4605 0.5889 0.8249 0.0602 1.0000 Uiso R . . . . .
H842 H 0.5824 0.5686 0.7955 0.0608 1.0000 Uiso R . . . . .
H843 H 0.5048 0.4222 0.8080 0.0611 1.0000 Uiso R . . . . .
H941 H 0.5969 1.1415 0.7257 0.0401 1.0000 Uiso R . . . . .
H942 H 0.6666 0.9835 0.7356 0.0398 1.0000 Uiso R . . . . .
H961 H 0.3697 1.1565 0.7624 0.0469 1.0000 Uiso R . . . . .
H971 H 0.2802 1.1485 0.8346 0.0551 1.0000 Uiso R . . . . .
H981 H 0.3806 1.0101 0.8951 0.0536 1.0000 Uiso R . . . . .
H991 H 0.5680 0.8733 0.8829 0.0524 1.0000 Uiso R . . . . .
H1001 H 0.6562 0.8894 0.8111 0.0450 1.0000 Uiso R . . . . .

loop_
_atom_site_aniso_label
_atom_site_aniso_U_11
_atom_site_aniso_U_22
_atom_site_aniso_U_33
_atom_site_aniso_U_23
_atom_site_aniso_U_13
_atom_site_aniso_U_12
O1 0.0356(5) 0.0306(6) 0.0403(5) 0.0015(4) 0.0116(4) 0.0113(4)
C2 0.0241(6) 0.0310(7) 0.0237(5) 0.0025(5) 0.0050(4) 0.0035(5)
C3 0.0239(5) 0.0306(7) 0.0226(5) 0.0017(5) 0.0042(4) 0.0017(5)
C4 0.0246(6) 0.0406(8) 0.0326(6) 0.0032(5) 0.0086(5) 0.0003(5)
C5 0.0330(7) 0.0423(9) 0.0381(7) 0.0022(6) 0.0091(5) -0.0105(6)
C6 0.0400(8) 0.0310(8) 0.0339(7) 0.0003(5) 0.0066(6) -0.0086(6)
C7 0.0313(6) 0.0256(7) 0.0256(6) -0.0005(5) 0.0044(5) -0.0010(5)
C8 0.0228(5) 0.0265(6) 0.0191(5) -0.0003(4) 0.0022(4) -0.0013(4)
C9 0.0217(5) 0.0243(6) 0.0186(5) -0.0006(4) 0.0015(4) 0.0015(4)
C10 0.0205(5) 0.0276(6) 0.0223(5) -0.0009(4) 0.0035(4) 0.0003(4)
C11 0.0232(6) 0.0289(7) 0.0295(6) 0.0004(5) 0.0057(4) -0.0031(5)
C12 0.0265(6) 0.0239(6) 0.0248(5) 0.0001(4) 0.0026(4) -0.0020(4)
N13 0.0237(5) 0.0241(6) 0.0243(5) -0.0000(4) 0.0051(4) 0.0012(4)
O21 0.0224(4) 0.0304(5) 0.0222(4) -0.0008(3) 0.0001(3) 0.0036(3)
Si22 0.02362(15) 0.0336(2) 0.02097(14) -0.00160(12) 0.00136(11) 0.00143(13)
C23 0.0292(6) 0.0789(13) 0.0269(6) -0.0024(7) 0.0072(5) 0.0072(7)
C24 0.0658(11) 0.0391(10) 0.0398(8) -0.0092(7) -0.0086(8) -0.0081(8)
C25 0.0263(6) 0.0542(10) 0.0221(6) 0.0054(6) 0.0024(5) 0.0075(6)
C26 0.0598(11) 0.0466(12) 0.0632(12) 0.0117(9) 0.0039(9) 0.0151(9)
C27 0.0391(8) 0.0957(16) 0.0243(7) 0.0059(8) -0.0024(6) 0.0161(9)
C28 0.0291(7) 0.0969(17) 0.0334(7) 0.0110(9) 0.0097(6) 0.0143(8)
C31 0.0259(6) 0.0335(7) 0.0227(5) 0.0001(5) 0.0035(4) -0.0003(5)
O32 0.0397(6) 0.1100(14) 0.0246(5) 0.0091(6) 0.0035(4) -0.0198(7)
O33 0.0269(4) 0.0324(5) 0.0249(4) 0.0003(4) -0.0019(3) -0.0030(4)
C34 0.0342(7) 0.0435(9) 0.0343(7) 0.0011(6) -0.0110(6) 0.0001(6)
C41 0.0291(6) 0.0233(6) 0.0243(6) -0.0007(4) 0.0050(4) 0.0009(5)
O42 0.0301(5) 0.0319(6) 0.0328(5) 0.0032(4) -0.0006(4) -0.0027(4)
O43 0.0408(5) 0.0222(5) 0.0255(4) 0.0013(4) -0.0000(3) -0.0023(4)
C44 0.0468(8) 0.0246(7) 0.0277(6) 0.0010(5) 0.0012(5) 0.0061(6)
C45 0.0359(6) 0.0250(7) 0.0273(6) 0.0026(5) -0.0019(5) 0.0028(5)
C46 0.0464(8) 0.0277(7) 0.0269(6) 0.0031(5) -0.0018(5) -0.0029(6)
C47 0.0552(9) 0.0315(8) 0.0270(7) 0.0002(5) -0.0032(6) -0.0010(6)
C48 0.0478(8) 0.0446(9) 0.0269(6) 0.0024(6) 0.0036(5) 0.0096(7)
C49 0.0371(8) 0.0553(11) 0.0376(8) 0.0031(7) 0.0026(6) -0.0050(7)
C50 0.0427(8) 0.0384(8) 0.0337(7) -0.0001(6) -0.0027(6) -0.0083(6)
O51 0.0330(5) 0.0272(6) 0.0567(7) -0.0020(4) 0.0131(5) -0.0083(4)
C52 0.0242(6) 0.0262(7) 0.0276(6) -0.0016(5) 0.0067(4) -0.0024(5)
C53 0.0224(5) 0.0267(7) 0.0232(5) -0.0014(4) 0.0040(4) -0.0015(5)
C54 0.0248(6) 0.0371(8) 0.0304(6) -0.0032(5) 0.0077(5) -0.0003(5)
C55 0.0297(6) 0.0359(8) 0.0330(6) -0.0024(5) 0.0077(5) 0.0083(5)
C56 0.0406(7) 0.0253(7) 0.0292(6) 0.0000(5) 0.0054(5) 0.0057(5)
C57 0.0297(6) 0.0252(7) 0.0248(6) 0.0008(4) 0.0028(4) -0.0016(5)
C58 0.0220(5) 0.0247(6) 0.0186(5) -0.0005(4) 0.0017(4) 0.0002(5)
C59 0.0190(5) 0.0236(6) 0.0199(5) 0.0007(4) 0.0000(4) -0.0015(4)
C60 0.0207(5) 0.0291(7) 0.0218(5) -0.0008(5) 0.0031(4) -0.0022(5)
C61 0.0229(6) 0.0324(7) 0.0275(6) -0.0004(5) 0.0032(4) 0.0038(5)
C62 0.0259(5) 0.0234(6) 0.0261(6) -0.0002(5) 0.0028(4) 0.0038(5)
N63 0.0229(5) 0.0216(6) 0.0252(5) -0.0005(4) 0.0038(4) -0.0001(4)
O71 0.0213(4) 0.0307(5) 0.0204(4) 0.0010(3) -0.0008(3) -0.0037(3)
Si72 0.02095(14) 0.0297(2) 0.02026(14) 0.00181(12) 0.00177(10) -0.00076(12)
C73 0.0493(9) 0.0318(8) 0.0380(7) 0.0070(6) -0.0049(6) 0.0024(6)
C74 0.0261(6) 0.0613(11) 0.0286(6) 0.0027(6) 0.0073(5) -0.0025(6)
C75 0.0232(5) 0.0383(8) 0.0200(5) -0.0008(5) 0.0004(4) -0.0025(5)
C76 0.0451(8) 0.0356(9) 0.0399(8) -0.0057(6) 0.0020(6) -0.0075(6)
C77 0.0337(7) 0.0640(11) 0.0225(6) 0.0007(6) -0.0027(5) -0.0055(7)
C78 0.0234(6) 0.0592(10) 0.0290(6) 0.0016(6) 0.0051(5) -0.0036(6)
C81 0.0258(5) 0.0262(7) 0.0214(5) 0.0008(4) 0.0032(4) -0.0036(4)
O82 0.0387(5) 0.0264(5) 0.0268(4) -0.0004(4) -0.0020(4) 0.0056(4)
O83 0.0314(5) 0.0587(7) 0.0224(4) -0.0061(4) 0.0006(4) 0.0103(5)
C84 0.0414(7) 0.0565(11) 0.0232(6) -0.0081(6) -0.0035(5) 0.0082(7)
C91 0.0280(6) 0.0219(6) 0.0271(6) -0.0001(5) 0.0039(5) 0.0007(5)
O92 0.0374(5) 0.0256(5) 0.0442(6) -0.0028(4) -0.0113(4) 0.0041(4)
O93 0.0424(5) 0.0212(5) 0.0290(4) -0.0008(3) 0.0019(4) 0.0020(4)
C94 0.0399(7) 0.0249(7) 0.0352(7) -0.0048(5) 0.0052(5) -0.0055(5)
C95 0.0327(6) 0.0233(7) 0.0310(6) -0.0046(5) -0.0002(5) -0.0045(5)
C96 0.0357(7) 0.0351(8) 0.0459(8) 0.0051(6) 0.0033(6) 0.0030(6)
C97 0.0359(8) 0.0440(10) 0.0591(10) -0.0044(8) 0.0145(7) 0.0002(6)
C98 0.0504(9) 0.0493(10) 0.0345(7) -0.0088(7) 0.0094(6) -0.0143(8)
C99 0.0502(9) 0.0503(10) 0.0281(7) -0.0014(6) -0.0049(6) -0.0027(7)
C100 0.0359(7) 0.0405(8) 0.0329(7) -0.0038(6) -0.0034(6) 0.0020(6)

loop_
_atom_type_symbol
_atom_type_scat_dispersion_real
_atom_type_scat_dispersion_imag
_atom_type_scat_Cromer_Mann_a1
_atom_type_scat_Cromer_Mann_b1
_atom_type_scat_Cromer_Mann_a2
_atom_type_scat_Cromer_Mann_b2
_atom_type_scat_Cromer_Mann_a3
_atom_type_scat_Cromer_Mann_b3
_atom_type_scat_Cromer_Mann_a4
_atom_type_scat_Cromer_Mann_b4
_atom_type_scat_Cromer_Mann_c
_atom_type_scat_source
C 0.0181 0.0091 2.3100 20.8439 1.0200 10.2075 1.5886 0.5687 0.8650 51.6512 0.2156 'International Tables Vol C 4.2.6.8 and 6.1.1.4'
H 0.0000 0.0000 0.4930 10.5109 0.3229 26.1257 0.1402 3.1424 0.0408 57.7998 0.0030 'International Tables Vol C 4.2.6.8 and 6.1.1.4'
N 0.0311 0.0180 12.2126 0.0057 3.1322 9.8933 2.0125 28.9975 1.1663 0.5826 -11.5290 'International Tables Vol C 4.2.6.8 and 6.1.1.4'
O 0.0492 0.0322 3.0485 13.2771 2.2868 5.7011 1.5463 0.3239 0.8670 32.9089 0.2508 'International Tables Vol C 4.2.6.8 and 6.1.1.4'
Si 0.2541 0.3302 6.2915 2.4386 3.0353 32.3337 1.9891 0.6785 1.5410 81.6937 1.1407 'International Tables Vol C 4.2.6.8 and 6.1.1.4'

loop_
_citation_id
_citation_doi
_citation_year
1 10.3390/antibiotics12010009 2023

loop_
_geom_angle_atom_site_label_1
_geom_angle_site_symmetry_1
_geom_angle_atom_site_label_2
_geom_angle_site_symmetry_2
_geom_angle_atom_site_label_3
_geom_angle_site_symmetry_3
_geom_angle
_geom_angle_publ_flag
O1 . C2 . C3 . 129.14(12) yes
O1 . C2 . N13 . 125.16(14) yes
C3 . C2 . N13 . 105.70(11) yes
C2 . C3 . C4 . 129.49(13) yes
C2 . C3 . C8 . 109.42(11) yes
C4 . C3 . C8 . 121.08(14) yes
C3 . C4 . C5 . 117.64(14) yes
C3 . C4 . H41 . 120.2 no
C5 . C4 . H41 . 122.2 no
C4 . C5 . C6 . 121.28(14) yes
C4 . C5 . H51 . 118.8 no
C6 . C5 . H51 . 119.9 no
C5 . C6 . C7 . 120.43(15) yes
C5 . C6 . H61 . 119.8 no
C7 . C6 . H61 . 119.7 no
C6 . C7 . C8 . 118.10(14) yes
C6 . C7 . H71 . 120.2 no
C8 . C7 . H71 . 121.7 no
C3 . C8 . C7 . 121.35(12) yes
C3 . C8 . C9 . 109.27(12) yes
C7 . C8 . C9 . 129.09(12) yes
C8 . C9 . C10 . 124.41(10) yes
C8 . C9 . N13 . 102.27(9) yes
C10 . C9 . N13 . 103.00(10) yes
C8 . C9 . O21 . 109.77(10) yes
C10 . C9 . O21 . 104.78(9) yes
N13 . C9 . O21 . 112.45(10) yes
C9 . C10 . C11 . 100.44(10) yes
C9 . C10 . C31 . 119.77(10) yes
C11 . C10 . C31 . 109.74(11) yes
C9 . C10 . H101 . 109.5 no
C11 . C10 . H101 . 111.2 no
C31 . C10 . H101 . 106.1 no
C10 . C11 . C12 . 104.11(10) yes
C10 . C11 . H111 . 110.7 no
C12 . C11 . H111 . 107.3 no
C10 . C11 . H112 . 112.7 no
C12 . C11 . H112 . 111.0 no
H111 . C11 . H112 . 110.6 no
C11 . C12 . N13 . 102.75(11) yes
C11 . C12 . C41 . 109.60(10) yes
N13 . C12 . C41 . 111.64(10) yes
C11 . C12 . H121 . 112.4 no
N13 . C12 . H121 . 110.5 no
C41 . C12 . H121 . 109.8 no
C9 . N13 . C12 . 112.94(10) yes
C9 . N13 . C2 . 113.27(11) yes
C12 . N13 . C2 . 125.49(11) yes
C9 . O21 . Si22 . 129.54(8) yes
O21 . Si22 . C23 . 113.00(6) yes
O21 . Si22 . C24 . 110.06(7) yes
C23 . Si22 . C24 . 109.75(10) yes
O21 . Si22 . C25 . 101.63(6) yes
C23 . Si22 . C25 . 110.79(8) yes
C24 . Si22 . C25 . 111.41(8) yes
Si22 . C23 . H231 . 109.9 no
Si22 . C23 . H232 . 110.3 no
H231 . C23 . H232 . 109.3 no
Si22 . C23 . H233 . 110.7 no
H231 . C23 . H233 . 107.4 no
H232 . C23 . H233 . 109.2 no
Si22 . C24 . H241 . 110.6 no
Si22 . C24 . H242 . 109.7 no
H241 . C24 . H242 . 110.4 no
Si22 . C24 . H243 . 108.1 no
H241 . C24 . H243 . 108.9 no
H242 . C24 . H243 . 109.1 no
Si22 . C25 . C26 . 110.20(11) yes
Si22 . C25 . C27 . 110.03(12) yes
C26 . C25 . C27 . 109.21(16) yes
Si22 . C25 . C28 . 109.62(11) yes
C26 . C25 . C28 . 109.54(17) yes
C27 . C25 . C28 . 108.21(13) yes
C25 . C26 . H261 . 111.7 no
C25 . C26 . H262 . 109.7 no
H261 . C26 . H262 . 108.8 no
C25 . C26 . H263 . 110.8 no
H261 . C26 . H263 . 107.4 no
H262 . C26 . H263 . 108.3 no
C25 . C27 . H273 . 107.8 no
C25 . C27 . H272 . 110.2 no
H273 . C27 . H272 . 107.8 no
C25 . C27 . H271 . 111.6 no
H273 . C27 . H271 . 109.7 no
H272 . C27 . H271 . 109.6 no
C25 . C28 . H281 . 108.8 no
C25 . C28 . H282 . 107.9 no
H281 . C28 . H282 . 108.9 no
C25 . C28 . H283 . 111.6 no
H281 . C28 . H283 . 110.2 no
H282 . C28 . H283 . 109.4 no
C10 . C31 . O32 . 121.78(12) yes
C10 . C31 . O33 . 114.35(11) yes
O32 . C31 . O33 . 123.86(12) yes
C31 . O33 . C34 . 115.54(11) yes
O33 . C34 . H341 . 107.0 no
O33 . C34 . H342 . 108.9 no
H341 . C34 . H342 . 110.7 no
O33 . C34 . H343 . 110.6 no
H341 . C34 . H343 . 109.0 no
H342 . C34 . H343 . 110.5 no
C12 . C41 . O42 . 125.25(13) yes
C12 . C41 . O43 . 109.39(11) yes
O42 . C41 . O43 . 125.29(13) yes
C41 . O43 . C44 . 115.97(11) yes
O43 . C44 . C45 . 110.75(11) yes
O43 . C44 . H441 . 105.8 no
C45 . C44 . H441 . 109.1 no
O43 . C44 . H442 . 107.9 no
C45 . C44 . H442 . 112.3 no
H441 . C44 . H442 . 110.8 no
C44 . C45 . C46 . 120.78(14) yes
C44 . C45 . C50 . 119.63(14) yes
C46 . C45 . C50 . 119.58(14) yes
C45 . C46 . C47 . 119.88(15) yes
C45 . C46 . H461 . 120.2 no
C47 . C46 . H461 . 119.9 no
C46 . C47 . C48 . 120.37(15) yes
C46 . C47 . H471 . 117.5 no
C48 . C47 . H471 . 122.1 no
C47 . C48 . C49 . 120.11(15) yes
C47 . C48 . H481 . 119.5 no
C49 . C48 . H481 . 120.3 no
C48 . C49 . C50 . 119.73(16) yes
C48 . C49 . H491 . 121.2 no
C50 . C49 . H491 . 119.0 no
C49 . C50 . C45 . 120.31(15) yes
C49 . C50 . H501 . 120.5 no
C45 . C50 . H501 . 119.2 no
O51 . C52 . C53 . 129.25(12) yes
O51 . C52 . N63 . 124.69(13) yes
C53 . C52 . N63 . 106.05(11) yes
C52 . C53 . C54 . 129.26(12) yes
C52 . C53 . C58 . 109.09(11) yes
C54 . C53 . C58 . 121.64(13) yes
C53 . C54 . C55 . 117.60(13) yes
C53 . C54 . H541 . 119.3 no
C55 . C54 . H541 . 123.1 no
C54 . C55 . C56 . 120.99(13) yes
C54 . C55 . H551 . 119.4 no
C56 . C55 . H551 . 119.6 no
C55 . C56 . C57 . 120.99(14) yes
C55 . C56 . H561 . 119.7 no
C57 . C56 . H561 . 119.3 no
C56 . C57 . C58 . 117.86(13) yes
C56 . C57 . H571 . 121.9 no
C58 . C57 . H571 . 120.2 no
C53 . C58 . C57 . 120.82(12) yes
C53 . C58 . C59 . 109.42(11) yes
C57 . C58 . C59 . 129.59(12) yes
C58 . C59 . C60 . 123.54(10) yes
C58 . C59 . N63 . 102.21(9) yes
C60 . C59 . N63 . 102.74(10) yes
C58 . C59 . O71 . 110.21(10) yes
C60 . C59 . O71 . 105.10(9) yes
N63 . C59 . O71 . 112.92(10) yes
C59 . C60 . C61 . 101.05(10) yes
C59 . C60 . C81 . 114.51(10) yes
C61 . C60 . C81 . 114.84(11) yes
C59 . C60 . H601 . 108.0 no
C61 . C60 . H601 . 111.4 no
C81 . C60 . H601 . 106.9 no
C60 . C61 . C62 . 103.99(10) yes
C60 . C61 . H611 . 115.0 no
C62 . C61 . H611 . 110.7 no
C60 . C61 . H612 . 108.6 no
C62 . C61 . H612 . 107.8 no
H611 . C61 . H612 . 110.3 no
C61 . C62 . N63 . 102.88(11) yes
C61 . C62 . C91 . 109.09(10) yes
N63 . C62 . C91 . 110.50(10) yes
C61 . C62 . H621 . 113.3 no
N63 . C62 . H621 . 111.9 no
C91 . C62 . H621 . 109.1 no
C59 . N63 . C62 . 112.94(10) yes
C59 . N63 . C52 . 113.01(11) yes
C62 . N63 . C52 . 122.77(11) yes
C59 . O71 . Si72 . 129.64(8) yes
O71 . Si72 . C73 . 110.16(6) yes
O71 . Si72 . C74 . 112.32(6) yes
C73 . Si72 . C74 . 109.96(8) yes
O71 . Si72 . C75 . 101.76(5) yes
C73 . Si72 . C75 . 111.26(7) yes
C74 . Si72 . C75 . 111.17(7) yes
Si72 . C73 . H731 . 109.5 no
Si72 . C73 . H732 . 109.0 no
H731 . C73 . H732 . 111.4 no
Si72 . C73 . H733 . 108.7 no
H731 . C73 . H733 . 108.8 no
H732 . C73 . H733 . 109.4 no
Si72 . C74 . H741 . 111.0 no
Si72 . C74 . H742 . 111.6 no
H741 . C74 . H742 . 109.8 no
Si72 . C74 . H743 . 109.8 no
H741 . C74 . H743 . 107.6 no
H742 . C74 . H743 . 106.9 no
Si72 . C75 . C76 . 110.01(9) yes
Si72 . C75 . C77 . 110.16(10) yes
C76 . C75 . C77 . 109.25(13) yes
Si72 . C75 . C78 . 109.59(10) yes
C76 . C75 . C78 . 109.58(13) yes
C77 . C75 . C78 . 108.23(11) yes
C75 . C76 . H761 . 109.9 no
C75 . C76 . H762 . 111.9 no
H761 . C76 . H762 . 108.6 no
C75 . C76 . H763 . 109.7 no
H761 . C76 . H763 . 108.2 no
H762 . C76 . H763 . 108.3 no
C75 . C77 . H773 . 109.3 no
C75 . C77 . H772 . 112.1 no
H773 . C77 . H772 . 108.5 no
C75 . C77 . H771 . 111.8 no
H773 . C77 . H771 . 106.0 no
H772 . C77 . H771 . 108.8 no
C75 . C78 . H781 . 110.2 no
C75 . C78 . H782 . 110.3 no
H781 . C78 . H782 . 108.5 no
C75 . C78 . H783 . 109.8 no
H781 . C78 . H783 . 108.8 no
H782 . C78 . H783 . 109.2 no
C60 . C81 . O82 . 125.22(12) yes
C60 . C81 . O83 . 111.65(11) yes
O82 . C81 . O83 . 123.01(12) yes
C81 . O83 . C84 . 114.25(11) yes
O83 . C84 . H841 . 106.6 no
O83 . C84 . H842 . 109.4 no
H841 . C84 . H842 . 109.4 no
O83 . C84 . H843 . 109.8 no
H841 . C84 . H843 . 112.7 no
H842 . C84 . H843 . 108.9 no
C62 . C91 . O92 . 124.35(13) yes
C62 . C91 . O93 . 110.87(11) yes
O92 . C91 . O93 . 124.70(13) yes
C91 . O93 . C94 . 115.57(11) yes
O93 . C94 . C95 . 111.01(11) yes
O93 . C94 . H941 . 105.5 no
C95 . C94 . H941 . 112.2 no
O93 . C94 . H942 . 107.1 no
C95 . C94 . H942 . 112.0 no
H941 . C94 . H942 . 108.6 no
C94 . C95 . C96 . 120.82(14) yes
C94 . C95 . C100 . 119.88(14) yes
C96 . C95 . C100 . 119.29(14) yes
C95 . C96 . C97 . 119.96(16) yes
C95 . C96 . H961 . 118.7 no
C97 . C96 . H961 . 121.4 no
C96 . C97 . C98 . 120.27(16) yes
C96 . C97 . H971 . 120.0 no
C98 . C97 . H971 . 119.7 no
C97 . C98 . C99 . 119.80(15) yes
C97 . C98 . H981 . 119.2 no
C99 . C98 . H981 . 121.0 no
C98 . C99 . C100 . 120.22(16) yes
C98 . C99 . H991 . 120.4 no
C100 . C99 . H991 . 119.4 no
C99 . C100 . C95 . 120.43(15) yes
C99 . C100 . H1001 . 121.2 no
C95 . C100 . H1001 . 118.3 no

loop_
_geom_bond_atom_site_label_1
_geom_bond_site_symmetry_1
_geom_bond_atom_site_label_2
_geom_bond_site_symmetry_2
_geom_bond_distance
_geom_bond_publ_flag
O1 . C2 . 1.2199(18) yes
C2 . C3 . 1.480(2) yes
C2 . N13 . 1.3849(16) yes
C3 . C4 . 1.3903(18) yes
C3 . C8 . 1.3879(17) yes
C4 . C5 . 1.391(2) yes
C4 . H41 . 0.930 no
C5 . C6 . 1.396(2) yes
C5 . H51 . 0.939 no
C6 . C7 . 1.3949(19) yes
C6 . H61 . 0.923 no
C7 . C8 . 1.381(2) yes
C7 . H71 . 0.942 no
C8 . C9 . 1.5122(16) yes
C9 . C10 . 1.5420(15) yes
C9 . N13 . 1.4641(16) yes
C9 . O21 . 1.4178(13) yes
C10 . C11 . 1.5478(18) yes
C10 . C31 . 1.5266(16) yes
C10 . H101 . 0.965 no
C11 . C12 . 1.5477(17) yes
C11 . H111 . 0.989 no
C11 . H112 . 0.945 no
C12 . N13 . 1.4548(16) yes
C12 . C41 . 1.5296(17) yes
C12 . H121 . 0.971 no
O21 . Si22 . 1.6695(9) yes
Si22 . C23 . 1.8606(15) yes
Si22 . C24 . 1.8636(19) yes
Si22 . C25 . 1.8815(15) yes
C23 . H231 . 0.968 no
C23 . H232 . 0.957 no
C23 . H233 . 0.976 no
C24 . H241 . 0.948 no
C24 . H242 . 0.952 no
C24 . H243 . 0.975 no
C25 . C26 . 1.523(3) yes
C25 . C27 . 1.535(2) yes
C25 . C28 . 1.5311(19) yes
C26 . H261 . 0.958 no
C26 . H262 . 0.952 no
C26 . H263 . 0.978 no
C27 . H273 . 0.986 no
C27 . H272 . 0.979 no
C27 . H271 . 0.965 no
C28 . H281 . 0.982 no
C28 . H282 . 0.961 no
C28 . H283 . 0.974 no
C31 . O32 . 1.1975(18) yes
C31 . O33 . 1.3195(16) yes
O33 . C34 . 1.4573(15) yes
C34 . H341 . 0.974 no
C34 . H342 . 0.963 no
C34 . H343 . 0.977 no
C41 . O42 . 1.2016(17) yes
C41 . O43 . 1.3358(17) yes
O43 . C44 . 1.4664(16) yes
C44 . C45 . 1.5019(18) yes
C44 . H441 . 0.977 no
C44 . H442 . 0.993 no
C45 . C46 . 1.392(2) yes
C45 . C50 . 1.393(2) yes
C46 . C47 . 1.388(2) yes
C46 . H461 . 0.943 no
C47 . C48 . 1.387(2) yes
C47 . H471 . 0.948 no
C48 . C49 . 1.385(3) yes
C48 . H481 . 0.945 no
C49 . C50 . 1.393(2) yes
C49 . H491 . 0.946 no
C50 . H501 . 0.931 no
O51 . C52 . 1.2198(18) yes
C52 . C53 . 1.4805(19) yes
C52 . N63 . 1.3866(16) yes
C53 . C54 . 1.3902(17) yes
C53 . C58 . 1.3909(17) yes
C54 . C55 . 1.386(2) yes
C54 . H541 . 0.937 no
C55 . C56 . 1.399(2) yes
C55 . H551 . 0.949 no
C56 . C57 . 1.3943(19) yes
C56 . H561 . 0.922 no
C57 . C58 . 1.385(2) yes
C57 . H571 . 0.920 no
C58 . C59 . 1.5153(16) yes
C59 . C60 . 1.5494(15) yes
C59 . N63 . 1.4664(16) yes
C59 . O71 . 1.4178(13) yes
C60 . C61 . 1.5410(19) yes
C60 . C81 . 1.5224(16) yes
C60 . H601 . 0.937 no
C61 . C62 . 1.5453(18) yes
C61 . H611 . 0.968 no
C61 . H612 . 0.961 no
C62 . N63 . 1.4606(16) yes
C62 . C91 . 1.5226(17) yes
C62 . H621 . 0.969 no
O71 . Si72 . 1.6677(9) yes
Si72 . C73 . 1.8622(17) yes
Si72 . C74 . 1.8593(14) yes
Si72 . C75 . 1.8828(14) yes
C73 . H731 . 0.959 no
C73 . H732 . 0.953 no
C73 . H733 . 0.932 no
C74 . H741 . 0.973 no
C74 . H742 . 0.960 no
C74 . H743 . 0.967 no
C75 . C76 . 1.526(2) yes
C75 . C77 . 1.5367(17) yes
C75 . C78 . 1.5371(17) yes
C76 . H761 . 0.968 no
C76 . H762 . 0.969 no
C76 . H763 . 0.965 no
C77 . H773 . 0.979 no
C77 . H772 . 0.990 no
C77 . H771 . 0.970 no
C78 . H781 . 0.975 no
C78 . H782 . 0.975 no
C78 . H783 . 0.958 no
C81 . O82 . 1.1996(17) yes
C81 . O83 . 1.3392(16) yes
O83 . C84 . 1.4482(15) yes
C84 . H841 . 0.981 no
C84 . H842 . 0.972 no
C84 . H843 . 0.963 no
C91 . O92 . 1.2049(18) yes
C91 . O93 . 1.3290(17) yes
O93 . C94 . 1.4582(16) yes
C94 . C95 . 1.4996(19) yes
C94 . H941 . 0.961 no
C94 . H942 . 0.987 no
C95 . C96 . 1.394(2) yes
C95 . C100 . 1.386(2) yes
C96 . C97 . 1.395(2) yes
C96 . H961 . 0.919 no
C97 . C98 . 1.383(3) yes
C97 . H971 . 0.943 no
C98 . C99 . 1.382(3) yes
C98 . H981 . 0.949 no
C99 . C100 . 1.391(2) yes
C99 . H991 . 0.942 no
C100 . H1001 . 0.925 no

loop_
_geom_hbond_atom_site_label_D
_geom_hbond_site_symmetry_D
_geom_hbond_atom_site_label_H
_geom_hbond_site_symmetry_H
_geom_hbond_atom_site_label_A
_geom_hbond_site_symmetry_A
_geom_hbond_angle_DHA
_geom_hbond_distance_DH
_geom_hbond_distance_HA
_geom_hbond_distance_DA
_geom_hbond_publ_flag
C7 . H71 . O43 1_545 127 0.94 2.56 3.217(2) yes
C34 . H341 . O82 . 148 0.97 2.41 3.282(2) yes
C44 . H441 . O33 1_565 161 0.98 2.45 3.390(2) yes
C94 . H941 . O82 1_565 154 0.96 2.30 3.185(2) yes
